data_4116451
loop_
_publ_author_name
'F. Albert Cotton'
'Lee M. Daniels'
'Carlos A. Murillo'
'Isabel Pascual'
'Hong-Cai Zhou'

_publ_section_title
;
 Remarkable Effects of Axial \p* Coordination on the Cr-Cr Quadruple Bond
 in Dichromium Paddlewheel Complexes
;
_journal_name_full 'Journal of the American Chemical Society'
_journal_page_first 6856
_journal_page_last 6861
_journal_paper_doi 10.1021/ja9912675
_journal_volume 121
_journal_year 1999
_chemical_compound_source synthesized
_chemical_formula_moiety 'Cr2 (C17 H16 N3)4, (C4 H8 O)'
_chemical_formula_structural 'Cr2 (DPhIP)4, THF'
_chemical_formula_sum 'C72 H72 Cr2 N12 O'
_chemical_formula_weight 1225.42
_chemical_name_systematic
; 
 Tetrakis(2,6-diphenyliminopiperidinato)dichromium(II)
;
_space_group_IT_number 15
_symmetry_cell_setting monoclinic
_symmetry_space_group_name_Hall '-I 2ya'
_symmetry_space_group_name_H-M 'I 1 2/a 1'
_atom_sites_solution_hydrogens geom
_atom_sites_solution_primary direct
_atom_sites_solution_secondary difmap
_audit_creation_method SHELXL
_cell_angle_alpha 90.00
_cell_angle_beta 110.416(5)
_cell_angle_gamma 90.00
_cell_formula_units_Z 8
_cell_length_a 27.2495(8)
_cell_length_b 16.4863(13)
_cell_length_c 29.413(2)
_cell_measurement_reflns_used 250
_cell_measurement_temperature 213(2)
_cell_measurement_theta_max 20.8
_cell_measurement_theta_min 9.05
_cell_volume 12383.6(14)
_computing_cell_refinement 'MADNES (Enraf-Nonius, 1989)'
_computing_data_collection 'MADNES (Enraf-Nonius, 1989)'
_computing_data_reduction 'PROCOR (Kabsch, 1988)'
_computing_molecular_graphics 'SHELXTL V.5 (Siemens, 1994)'
_computing_publication_material CIFTAB
_computing_structure_refinement 'SHELXL-93 (Sheldrick, 1993)'
_computing_structure_solution 'SHELXTL V.5 (Siemens, 1994)'
_diffrn_ambient_temperature 213(2)
_diffrn_measurement_device 'Nonius FAST area detector'
_diffrn_measurement_method 'Ellipsoid-mask fitting'
_diffrn_radiation_monochromator graphite
_diffrn_radiation_source 'fine-focus sealed tube'
_diffrn_radiation_type MoK\a
_diffrn_radiation_wavelength 0.71073
_diffrn_reflns_av_R_equivalents 0.0471
_diffrn_reflns_av_sigmaI/netI 0.0384
_diffrn_reflns_limit_h_max 29
_diffrn_reflns_limit_h_min -28
_diffrn_reflns_limit_k_max 17
_diffrn_reflns_limit_k_min -16
_diffrn_reflns_limit_l_max 31
_diffrn_reflns_limit_l_min -31
_diffrn_reflns_number 23623
_diffrn_reflns_theta_max 22.48
_diffrn_reflns_theta_min 1.88
_diffrn_standards_decay_% none
_diffrn_standards_number 'none (area detector data)'
_exptl_absorpt_coefficient_mu 0.407
_exptl_absorpt_correction_type none
_exptl_crystal_colour red
_exptl_crystal_density_diffrn 1.315
_exptl_crystal_density_method none
_exptl_crystal_description block
_exptl_crystal_F_000 5152
_exptl_crystal_size_max 0.30
_exptl_crystal_size_mid 0.23
_exptl_crystal_size_min 0.21
_refine_diff_density_max 0.700
_refine_diff_density_min -0.334
_refine_diff_density_rms 0.065
_refine_ls_extinction_method none
_refine_ls_goodness_of_fit_all 1.094
_refine_ls_goodness_of_fit_obs 1.109
_refine_ls_hydrogen_treatment constr
_refine_ls_matrix_type full
_refine_ls_number_parameters 784
_refine_ls_number_reflns 7945
_refine_ls_number_restraints 0
_refine_ls_restrained_S_all 1.185
_refine_ls_restrained_S_obs 1.109
_refine_ls_R_factor_all 0.0751
_refine_ls_R_factor_obs 0.0583
_refine_ls_shift/esd_max -0.001
_refine_ls_shift/esd_mean 0.000
_refine_ls_structure_factor_coef Fsqd
_refine_ls_weighting_details 'w=1/[\s^2^(Fo^2^)+(0.0511P)^2^+57.0609P] where P=(Fo^2^+2Fc^2^)/3'
_refine_ls_weighting_scheme calc
_refine_ls_wR_factor_all 0.1555
_refine_ls_wR_factor_obs 0.1325
_reflns_number_observed 6769
_reflns_number_total 8029
_reflns_observed_criterion >2sigma(I)
_cod_data_source_file ja9912675_2.cif
_cod_data_source_block 1.THF
_cod_depositor_comments
;
The following automatic conversions were performed:

'_refine_ls_weighting_scheme' value 'calc
w=1/[\s^2^(Fo^2^)+(0.0511P)^2^+57.0609P] where P=(Fo^2^+2Fc^2^)/3'
was changed to 'calc'. New tag '_refine_ls_weighting_details' was
created. The value of the new tag was set to
'w=1/[\s^2^(Fo^2^)+(0.0511P)^2^+57.0609P] where P=(Fo^2^+2Fc^2^)/3'.

Automatic conversion script
Id: cif_fix_values 3143 2015-03-26 13:38:13Z robertas 
;
_cod_original_cell_volume 12383.7(13)
_cod_original_sg_symbol_H-M 'I 2/a'
_cod_database_code 4116451

loop_
_symmetry_equiv_pos_as_xyz
'x, y, z'
'-x+1/2, y, -z'
'x+1/2, y+1/2, z+1/2'
'-x+1, y+1/2, -z+1/2'
'-x, -y, -z'
'x-1/2, -y, z'
'-x+1/2, -y+1/2, -z+1/2'
'x, -y+1/2, z+1/2'

loop_
_atom_site_aniso_label
_atom_site_aniso_U_11
_atom_site_aniso_U_22
_atom_site_aniso_U_33
_atom_site_aniso_U_23
_atom_site_aniso_U_13
_atom_site_aniso_U_12
Cr1 0.0206(4) 0.0215(4) 0.0232(3) 0.0004(3) 0.0022(3) 0.0019(3)
Cr2 0.0208(3) 0.0218(4) 0.0245(4) 0.0018(3) 0.0019(3) 0.0014(3)
N1 0.022(2) 0.027(2) 0.030(2) -0.0044(15) 0.0049(15) -0.0023(14)
N2 0.016(2) 0.024(2) 0.027(2) 0.0008(14) 0.0004(14) 0.0022(13)
N3 0.025(2) 0.026(2) 0.025(2) -0.0001(14) 0.0059(14) 0.0007(14)
N4 0.025(2) 0.026(2) 0.038(2) 0.001(2) 0.006(2) -0.002(2)
N5 0.024(2) 0.025(2) 0.027(2) 0.0021(14) 0.0065(15) -0.0017(15)
N6 0.024(2) 0.024(2) 0.027(2) -0.0014(14) 0.0040(14) 0.0016(14)
N7 0.029(2) 0.029(2) 0.027(2) -0.0038(14) 0.009(2) -0.0004(15)
N8 0.021(2) 0.025(2) 0.023(2) 0.0012(14) 0.0062(14) 0.0015(14)
N9 0.017(2) 0.028(2) 0.026(2) 0.0027(14) 0.0037(14) 0.0009(14)
N10 0.023(2) 0.029(2) 0.026(2) 0.0015(14) 0.0091(15) 0.0049(15)
N11 0.022(2) 0.025(2) 0.027(2) -0.0001(14) 0.0100(14) 0.0039(14)
N12 0.017(2) 0.023(2) 0.023(2) 0.0017(13) 0.0047(14) 0.0037(13)
C1 0.023(2) 0.030(2) 0.039(2) 0.007(2) 0.009(2) 0.006(2)
C2 0.025(2) 0.034(3) 0.039(3) -0.002(2) 0.005(2) 0.000(2)
C3 0.023(2) 0.043(3) 0.051(3) 0.009(2) 0.005(2) -0.003(2)
C4 0.034(3) 0.046(3) 0.066(3) 0.010(3) 0.027(2) 0.004(2)
C5 0.056(3) 0.045(3) 0.062(3) -0.001(2) 0.035(3) 0.003(3)
C6 0.039(3) 0.038(3) 0.046(3) -0.005(2) 0.014(2) -0.004(2)
C7 0.019(2) 0.023(2) 0.033(2) -0.005(2) 0.004(2) 0.001(2)
C8 0.017(2) 0.046(3) 0.034(2) 0.000(2) -0.001(2) 0.005(2)
C9 0.030(2) 0.041(3) 0.029(2) 0.005(2) -0.002(2) 0.004(2)
C10 0.026(2) 0.044(3) 0.026(2) -0.001(2) 0.000(2) 0.000(2)
C11 0.025(2) 0.025(2) 0.026(2) 0.001(2) 0.003(2) 0.004(2)
C12 0.025(2) 0.029(2) 0.024(2) 0.000(2) 0.002(2) -0.002(2)
C13 0.061(3) 0.033(3) 0.042(3) 0.007(2) 0.023(2) 0.012(2)
C14 0.098(5) 0.037(3) 0.057(3) 0.015(3) 0.033(3) 0.004(3)
C15 0.078(4) 0.050(3) 0.048(3) 0.006(3) 0.033(3) -0.012(3)
C16 0.042(3) 0.056(3) 0.038(3) 0.000(2) 0.017(2) -0.005(2)
C17 0.033(2) 0.038(3) 0.034(2) 0.004(2) 0.008(2) 0.001(2)
C18 0.026(2) 0.027(2) 0.043(3) 0.007(2) 0.007(2) 0.000(2)
C19 0.033(3) 0.043(3) 0.048(3) 0.008(2) 0.006(2) -0.009(2)
C20 0.034(3) 0.058(3) 0.060(3) 0.014(3) 0.002(2) -0.012(2)
C21 0.030(3) 0.070(4) 0.079(4) 0.016(3) 0.014(3) -0.008(3)
C22 0.049(3) 0.070(4) 0.078(4) 0.011(3) 0.038(3) 0.005(3)
C23 0.035(3) 0.045(3) 0.052(3) 0.000(2) 0.015(2) -0.001(2)
C24 0.030(2) 0.030(2) 0.029(2) -0.001(2) 0.005(2) -0.007(2)
C25 0.050(3) 0.029(3) 0.060(3) -0.001(2) 0.027(2) -0.011(2)
C26 0.061(3) 0.025(2) 0.057(3) 0.005(2) 0.030(3) 0.000(2)
C27 0.036(3) 0.025(2) 0.050(3) -0.001(2) 0.013(2) 0.004(2)
C28 0.025(2) 0.022(2) 0.025(2) -0.002(2) 0.004(2) -0.002(2)
C29 0.023(2) 0.019(2) 0.036(2) -0.002(2) 0.006(2) 0.001(2)
C30 0.037(3) 0.027(2) 0.039(3) -0.004(2) 0.010(2) -0.005(2)
C31 0.059(3) 0.028(3) 0.060(3) -0.009(2) 0.035(3) -0.005(2)
C32 0.045(3) 0.033(3) 0.088(4) -0.008(3) 0.037(3) 0.008(2)
C33 0.031(3) 0.041(3) 0.068(4) 0.003(2) 0.009(2) 0.007(2)
C34 0.035(3) 0.034(3) 0.046(3) -0.002(2) 0.012(2) 0.006(2)
C35 0.023(2) 0.031(2) 0.032(2) 0.004(2) 0.007(2) 0.005(2)
C36 0.031(2) 0.038(3) 0.042(3) -0.009(2) 0.008(2) 0.003(2)
C37 0.031(3) 0.040(3) 0.064(3) 0.002(2) 0.016(2) -0.001(2)
C38 0.043(3) 0.048(3) 0.058(3) 0.001(3) 0.032(2) 0.001(2)
C39 0.055(3) 0.045(3) 0.054(3) -0.018(2) 0.032(3) -0.006(2)
C40 0.038(3) 0.041(3) 0.046(3) -0.012(2) 0.020(2) -0.007(2)
C41 0.025(2) 0.020(2) 0.027(2) -0.002(2) 0.007(2) 0.001(2)
C42 0.035(2) 0.046(3) 0.031(2) 0.007(2) 0.010(2) 0.003(2)
C43 0.044(3) 0.054(3) 0.039(3) 0.010(2) 0.006(2) 0.005(2)
C44 0.022(2) 0.040(3) 0.027(2) 0.001(2) 0.004(2) 0.000(2)
C45 0.025(2) 0.019(2) 0.025(2) 0.003(2) 0.005(2) -0.005(2)
C46 0.025(2) 0.030(2) 0.020(2) 0.004(2) 0.003(2) 0.000(2)
C47 0.028(2) 0.034(3) 0.035(2) 0.001(2) 0.002(2) 0.001(2)
C48 0.051(3) 0.045(3) 0.041(3) -0.001(2) 0.008(2) 0.018(3)
C49 0.026(2) 0.073(4) 0.041(3) 0.009(2) 0.013(2) 0.012(2)
C50 0.023(2) 0.059(3) 0.052(3) 0.017(2) 0.009(2) -0.002(2)
C51 0.029(2) 0.030(2) 0.033(2) 0.008(2) 0.003(2) -0.002(2)
C52 0.023(2) 0.028(2) 0.030(2) 0.006(2) 0.008(2) 0.004(2)
C53 0.033(3) 0.038(3) 0.040(3) -0.002(2) 0.011(2) -0.003(2)
C54 0.029(2) 0.057(3) 0.058(3) 0.001(3) 0.021(2) -0.007(2)
C55 0.039(3) 0.057(3) 0.051(3) 0.004(2) 0.028(2) 0.007(2)
C56 0.042(3) 0.045(3) 0.033(2) -0.001(2) 0.017(2) 0.006(2)
C57 0.029(2) 0.034(2) 0.031(2) 0.003(2) 0.010(2) 0.004(2)
C58 0.022(2) 0.027(2) 0.023(2) 0.001(2) 0.005(2) 0.004(2)
C59 0.034(2) 0.029(2) 0.047(3) 0.000(2) 0.024(2) 0.006(2)
C60 0.037(2) 0.024(2) 0.037(2) 0.002(2) 0.014(2) 0.008(2)
C61 0.031(2) 0.025(2) 0.041(2) 0.000(2) 0.017(2) -0.001(2)
C62 0.023(2) 0.024(2) 0.025(2) 0.000(2) 0.007(2) 0.003(2)
C63 0.028(2) 0.023(2) 0.027(2) 0.000(2) 0.012(2) 0.001(2)
C64 0.035(2) 0.033(2) 0.033(2) 0.002(2) 0.010(2) 0.001(2)
C65 0.048(3) 0.036(3) 0.031(2) 0.008(2) 0.014(2) 0.001(2)
C66 0.047(3) 0.034(3) 0.048(3) 0.005(2) 0.027(2) -0.009(2)
C67 0.027(2) 0.043(3) 0.045(3) -0.005(2) 0.012(2) -0.007(2)
C68 0.029(2) 0.032(2) 0.030(2) -0.001(2) 0.009(2) 0.000(2)
O1S 0.117(5) 0.135(5) 0.132(5) 0.039(4) 0.029(4) 0.004(4)
C1S 0.108(8) 0.250(13) 0.131(8) 0.112(9) 0.053(6) 0.058(8)
C2S 0.104(6) 0.095(6) 0.118(7) 0.037(5) 0.031(5) 0.021(5)
C3S 0.094(6) 0.130(7) 0.161(9) 0.067(7) 0.074(7) 0.030(5)
C4S 0.131(8) 0.175(10) 0.095(6) 0.034(6) 0.045(6) 0.095(7)

loop_
_atom_site_label
_atom_site_type_symbol
_atom_site_fract_x
_atom_site_fract_y
_atom_site_fract_z
_atom_site_U_iso_or_equiv
_atom_site_thermal_displace_type
_atom_site_occupancy
_atom_site_calc_flag
_atom_site_refinement_flags
Cr1 Cr 0.46235(2) 0.66909(4) 0.15278(2) 0.0232(2) Uani 1 d .
Cr2 Cr 0.52982(2) 0.67730(4) 0.12481(2) 0.0240(2) Uani 1 d .
N1 N 0.35493(12) 0.6624(2) 0.11836(12) 0.0278(8) Uani 1 d .
N2 N 0.41324(11) 0.6779(2) 0.08144(11) 0.0240(7) Uani 1 d .
N3 N 0.47944(12) 0.7062(2) 0.05401(11) 0.0261(7) Uani 1 d .
N4 N 0.60941(12) 0.7949(2) 0.12049(12) 0.0313(8) Uani 1 d .
N5 N 0.53480(12) 0.8009(2) 0.13700(11) 0.0263(8) Uani 1 d .
N6 N 0.46061(12) 0.7964(2) 0.15564(11) 0.0260(8) Uani 1 d .
N7 N 0.44345(13) 0.6562(2) 0.24047(11) 0.0287(8) Uani 1 d .
N8 N 0.51622(12) 0.6605(2) 0.22208(11) 0.0235(7) Uani 1 d .
N9 N 0.58355(11) 0.6517(2) 0.19413(11) 0.0248(7) Uani 1 d .
N10 N 0.58163(12) 0.5808(2) 0.08061(11) 0.0260(7) Uani 1 d .
N11 N 0.52040(12) 0.5541(2) 0.11272(11) 0.0245(7) Uani 1 d .
N12 N 0.46004(11) 0.5404(2) 0.14939(10) 0.0216(7) Uani 1 d .
C1 C 0.30507(15) 0.6604(2) 0.12263(15) 0.0312(10) Uani 1 d .
C2 C 0.2650(2) 0.6094(3) 0.0960(2) 0.0346(10) Uani 1 d .
H2A H 0.2701(2) 0.5749(3) 0.0726(2) 0.042 Uiso 1 calc R
C3 C 0.2177(2) 0.6086(3) 0.1033(2) 0.0412(11) Uani 1 d .
H3A H 0.1910(2) 0.5732(3) 0.0852(2) 0.049 Uiso 1 calc R
C4 C 0.2093(2) 0.6590(3) 0.1370(2) 0.0462(12) Uani 1 d .
H4A H 0.1766(2) 0.6600(3) 0.1410(2) 0.055 Uiso 1 calc R
C5 C 0.2492(2) 0.7080(3) 0.1646(2) 0.0505(13) Uani 1 d .
H5A H 0.2439(2) 0.7418(3) 0.1882(2) 0.061 Uiso 1 calc R
C6 C 0.2970(2) 0.7083(3) 0.1581(2) 0.0410(11) Uani 1 d .
H6A H 0.3243(2) 0.7411(3) 0.1780(2) 0.049 Uiso 1 calc R
C7 C 0.36152(14) 0.6765(2) 0.07791(14) 0.0262(9) Uani 1 d .
C8 C 0.31869(15) 0.6970(3) 0.03032(15) 0.0349(10) Uani 1 d .
H8A H 0.30424(15) 0.6466(3) 0.01318(15) 0.042 Uiso 1 calc R
H8B H 0.29039(15) 0.7255(3) 0.03702(15) 0.042 Uiso 1 calc R
C9 C 0.3383(2) 0.7492(3) -0.00189(15) 0.0366(10) Uani 1 d .
H9A H 0.3450(2) 0.8043(3) 0.01138(15) 0.044 Uiso 1 calc R
H9B H 0.3116(2) 0.7524(3) -0.03438(15) 0.044 Uiso 1 calc R
C10 C 0.38803(15) 0.7136(3) -0.00505(14) 0.0343(10) Uani 1 d .
H10A H 0.40225(15) 0.7503(3) -0.02357(14) 0.041 Uiso 1 calc R
H10B H 0.38010(15) 0.6617(3) -0.02236(14) 0.041 Uiso 1 calc R
C11 C 0.42860(15) 0.7003(2) 0.04479(14) 0.0267(9) Uani 1 d .
C12 C 0.49777(15) 0.7497(2) 0.02117(13) 0.0277(9) Uani 1 d .
C13 C 0.4867(2) 0.8317(3) 0.0128(2) 0.0441(12) Uani 1 d .
H13A H 0.4661(2) 0.8581(3) 0.0280(2) 0.053 Uiso 1 calc R
C14 C 0.5057(2) 0.8750(3) -0.0177(2) 0.062(2) Uani 1 d .
H14A H 0.4981(2) 0.9306(3) -0.0228(2) 0.075 Uiso 1 calc R
C15 C 0.5355(2) 0.8376(3) -0.0404(2) 0.0556(14) Uani 1 d .
H15A H 0.5478(2) 0.8672(3) -0.0616(2) 0.067 Uiso 1 calc R
C16 C 0.5475(2) 0.7573(3) -0.0322(2) 0.0445(12) Uani 1 d .
H16A H 0.5683(2) 0.7316(3) -0.0476(2) 0.053 Uiso 1 calc R
C17 C 0.5289(2) 0.7136(3) -0.00119(15) 0.0356(10) Uani 1 d .
H17A H 0.5378(2) 0.6585(3) 0.00463(15) 0.043 Uiso 1 calc R
C18 C 0.6577(2) 0.8230(2) 0.1193(2) 0.0331(10) Uani 1 d .
C19 C 0.6947(2) 0.8626(3) 0.1585(2) 0.0429(11) Uani 1 d .
H19A H 0.6858(2) 0.8772(3) 0.1856(2) 0.051 Uiso 1 calc R
C20 C 0.7439(2) 0.8805(3) 0.1582(2) 0.0545(14) Uani 1 d .
H20A H 0.7682(2) 0.9069(3) 0.1850(2) 0.065 Uiso 1 calc R
C21 C 0.7578(2) 0.8600(3) 0.1190(2) 0.061(2) Uani 1 d .
H21A H 0.7914(2) 0.8721(3) 0.1188(2) 0.073 Uiso 1 calc R
C22 C 0.7218(2) 0.8215(3) 0.0799(2) 0.0613(15) Uani 1 d .
H22A H 0.7310(2) 0.8076(3) 0.0529(2) 0.074 Uiso 1 calc R
C23 C 0.6720(2) 0.8029(3) 0.0800(2) 0.0446(12) Uani 1 d .
H23A H 0.6479(2) 0.7766(3) 0.0531(2) 0.054 Uiso 1 calc R
C24 C 0.5777(2) 0.8403(2) 0.13252(14) 0.0310(10) Uani 1 d .
C25 C 0.5832(2) 0.9301(3) 0.1420(2) 0.0440(12) Uani 1 d .
H25A H 0.5996(2) 0.9398(3) 0.1769(2) 0.053 Uiso 1 calc R
H25B H 0.6060(2) 0.9534(3) 0.1259(2) 0.053 Uiso 1 calc R
C26 C 0.5309(2) 0.9707(3) 0.1236(2) 0.0449(12) Uani 1 d .
H26A H 0.5161(2) 0.9658(3) 0.0882(2) 0.054 Uiso 1 calc R
H26B H 0.5349(2) 1.0285(3) 0.1318(2) 0.054 Uiso 1 calc R
C27 C 0.4943(2) 0.9325(2) 0.1456(2) 0.0375(11) Uani 1 d .
H27A H 0.4585(2) 0.9502(2) 0.1275(2) 0.045 Uiso 1 calc R
H27B H 0.5034(2) 0.9518(2) 0.1791(2) 0.045 Uiso 1 calc R
C28 C 0.49606(15) 0.8406(2) 0.14587(13) 0.0255(9) Uani 1 d .
C29 C 0.41870(15) 0.8371(2) 0.16517(14) 0.0273(9) Uani 1 d .
C30 C 0.4190(2) 0.8441(2) 0.2118(2) 0.0348(10) Uani 1 d .
H30A H 0.4472(2) 0.8226(2) 0.2375(2) 0.042 Uiso 1 calc R
C31 C 0.3786(2) 0.8825(3) 0.2215(2) 0.0453(12) Uani 1 d .
H31A H 0.3797(2) 0.8871(3) 0.2537(2) 0.054 Uiso 1 calc R
C32 C 0.3368(2) 0.9139(3) 0.1843(2) 0.0514(13) Uani 1 d .
H32A H 0.3094(2) 0.9401(3) 0.1909(2) 0.062 Uiso 1 calc R
C33 C 0.3356(2) 0.9067(3) 0.1375(2) 0.0490(13) Uani 1 d .
H33A H 0.3072(2) 0.9282(3) 0.1119(2) 0.059 Uiso 1 calc R
C34 C 0.3761(2) 0.8678(3) 0.1274(2) 0.0389(11) Uani 1 d .
H34A H 0.3746(2) 0.8622(3) 0.0952(2) 0.047 Uiso 1 calc R
C35 C 0.41299(15) 0.6500(2) 0.27053(14) 0.0294(9) Uani 1 d .
C36 C 0.3709(2) 0.5953(3) 0.2563(2) 0.0383(11) Uani 1 d .
H36A H 0.3647(2) 0.5632(3) 0.2285(2) 0.046 Uiso 1 calc R
C37 C 0.3385(2) 0.5883(3) 0.2833(2) 0.0448(12) Uani 1 d .
H37A H 0.3105(2) 0.5512(3) 0.2737(2) 0.054 Uiso 1 calc R
C38 C 0.3465(2) 0.6349(3) 0.3238(2) 0.0461(12) Uani 1 d .
H38A H 0.3244(2) 0.6296(3) 0.3421(2) 0.055 Uiso 1 calc R
C39 C 0.3871(2) 0.6892(3) 0.3376(2) 0.0478(12) Uani 1 d .
H39A H 0.3926(2) 0.7216(3) 0.3653(2) 0.057 Uiso 1 calc R
C40 C 0.4201(2) 0.6970(3) 0.3111(2) 0.0400(11) Uani 1 d .
H40A H 0.4477(2) 0.7347(3) 0.3210(2) 0.048 Uiso 1 calc R
C41 C 0.49379(15) 0.6531(2) 0.25713(14) 0.0247(9) Uani 1 d .
C42 C 0.5288(2) 0.6403(3) 0.30913(15) 0.0376(10) Uani 1 d .
H42A H 0.5393(2) 0.6932(3) 0.32472(15) 0.045 Uiso 1 calc R
H42B H 0.5091(2) 0.6117(3) 0.32649(15) 0.045 Uiso 1 calc R
C43 C 0.5766(2) 0.5925(3) 0.3130(2) 0.0482(12) Uani 1 d .
H43A H 0.5668(2) 0.5368(3) 0.3019(2) 0.058 Uiso 1 calc R
H43B H 0.6001(2) 0.5905(3) 0.3469(2) 0.058 Uiso 1 calc R
C44 C 0.60449(15) 0.6316(3) 0.28230(14) 0.0308(10) Uani 1 d .
H44A H 0.62014(15) 0.6829(3) 0.29727(14) 0.037 Uiso 1 calc R
H44B H 0.63283(15) 0.5960(3) 0.28118(14) 0.037 Uiso 1 calc R
C45 C 0.56763(14) 0.6476(2) 0.23128(14) 0.0243(9) Uani 1 d .
C46 C 0.63607(14) 0.6273(2) 0.20046(13) 0.0262(9) Uani 1 d .
C47 C 0.6480(2) 0.5461(3) 0.19926(15) 0.0345(10) Uani 1 d .
H47A H 0.6218(2) 0.5070(3) 0.19522(15) 0.041 Uiso 1 calc R
C48 C 0.6981(2) 0.5215(3) 0.2039(2) 0.0480(12) Uani 1 d .
H48A H 0.7059(2) 0.4660(3) 0.2038(2) 0.058 Uiso 1 calc R
C49 C 0.7365(2) 0.5786(3) 0.2088(2) 0.0462(12) Uani 1 d .
H49A H 0.7704(2) 0.5623(3) 0.2113(2) 0.055 Uiso 1 calc R
C50 C 0.7249(2) 0.6595(3) 0.2099(2) 0.0458(12) Uani 1 d .
H50A H 0.7510(2) 0.6987(3) 0.2132(2) 0.055 Uiso 1 calc R
C51 C 0.6751(2) 0.6836(3) 0.20629(14) 0.0332(10) Uani 1 d .
H51A H 0.6678(2) 0.7390(3) 0.20781(14) 0.040 Uiso 1 calc R
C52 C 0.61497(15) 0.5653(2) 0.05430(14) 0.0271(9) Uani 1 d .
C53 C 0.6646(2) 0.5995(3) 0.0705(2) 0.0373(11) Uani 1 d .
H53A H 0.6762(2) 0.6279(3) 0.1000(2) 0.045 Uiso 1 calc R
C54 C 0.6968(2) 0.5921(3) 0.0437(2) 0.0462(12) Uani 1 d .
H54A H 0.7303(2) 0.6158(3) 0.0550(2) 0.055 Uiso 1 calc R
C55 C 0.6805(2) 0.5502(3) 0.0001(2) 0.0460(12) Uani 1 d .
H55A H 0.7026(2) 0.5451(3) -0.0181(2) 0.055 Uiso 1 calc R
C56 C 0.6314(2) 0.5162(3) -0.0158(2) 0.0392(11) Uani 1 d .
H56A H 0.6199(2) 0.4875(3) -0.0453(2) 0.047 Uiso 1 calc R
C57 C 0.5991(2) 0.5235(2) 0.01063(14) 0.0318(10) Uani 1 d .
H57A H 0.5656(2) 0.4997(2) -0.00097(14) 0.038 Uiso 1 calc R
C58 C 0.55371(14) 0.5249(2) 0.09034(13) 0.0249(9) Uani 1 d .
C59 C 0.5569(2) 0.4355(2) 0.0817(2) 0.0343(10) Uani 1 d .
H59A H 0.5927(2) 0.4216(2) 0.0842(2) 0.041 Uiso 1 calc R
H59B H 0.5336(2) 0.4222(2) 0.0488(2) 0.041 Uiso 1 calc R
C60 C 0.5417(2) 0.3854(2) 0.11779(15) 0.0322(10) Uani 1 d .
H60A H 0.5685(2) 0.3906(2) 0.15011(15) 0.039 Uiso 1 calc R
H60B H 0.5392(2) 0.3281(2) 0.10842(15) 0.039 Uiso 1 calc R
C61 C 0.4896(2) 0.4147(2) 0.1189(2) 0.0310(10) Uani 1 d .
H61A H 0.4813(2) 0.3856(2) 0.1444(2) 0.037 Uiso 1 calc R
H61B H 0.4622(2) 0.4022(2) 0.0878(2) 0.037 Uiso 1 calc R
C62 C 0.48968(14) 0.5049(2) 0.12824(13) 0.0243(9) Uani 1 d .
C63 C 0.43020(15) 0.4880(2) 0.16906(14) 0.0255(9) Uani 1 d .
C64 C 0.4550(2) 0.4449(2) 0.21145(15) 0.0341(10) Uani 1 d .
H64A H 0.4907(2) 0.4537(2) 0.22887(15) 0.041 Uiso 1 calc R
C65 C 0.4274(2) 0.3888(3) 0.2282(2) 0.0385(11) Uani 1 d .
H65A H 0.4448(2) 0.3587(3) 0.2564(2) 0.046 Uiso 1 calc R
C66 C 0.3745(2) 0.3770(3) 0.2039(2) 0.0406(11) Uani 1 d .
H66A H 0.3558(2) 0.3391(3) 0.2154(2) 0.049 Uiso 1 calc R
C67 C 0.3494(2) 0.4212(3) 0.1626(2) 0.0382(11) Uani 1 d .
H67A H 0.3133(2) 0.4142(3) 0.1462(2) 0.046 Uiso 1 calc R
C68 C 0.3772(2) 0.4761(2) 0.14504(15) 0.0306(10) Uani 1 d .
H68A H 0.3597(2) 0.5055(2) 0.11658(15) 0.037 Uiso 1 calc R
O1S O 0.3895(2) 0.9702(4) 0.0130(2) 0.132(2) Uani 1 d .
C1S C 0.3786(4) 0.9699(8) -0.0377(4) 0.160(5) Uani 1 d .
H1SA H 0.3981(4) 0.9262(8) -0.0464(4) 0.192 Uiso 1 calc R
H1SB H 0.3891(4) 1.0216(8) -0.0480(4) 0.192 Uiso 1 calc R
C2S C 0.3233(3) 0.9575(5) -0.0613(3) 0.108(3) Uani 1 d .
H2SA H 0.3158(3) 0.9016(5) -0.0730(3) 0.129 Uiso 1 calc R
H2SB H 0.3090(3) 0.9947(5) -0.0888(3) 0.129 Uiso 1 calc R
C3S C 0.3008(3) 0.9747(6) -0.0228(4) 0.121(3) Uani 1 d .
H3SA H 0.2873(3) 0.9251(6) -0.0130(4) 0.145 Uiso 1 calc R
H3SB H 0.2724(3) 1.0146(6) -0.0340(4) 0.145 Uiso 1 calc R
C4S C 0.3482(4) 1.0093(6) 0.0199(3) 0.132(4) Uani 1 d .
H4SA H 0.3510(4) 1.0683(6) 0.0174(3) 0.159 Uiso 1 calc R
H4SB H 0.3457(4) 0.9958(6) 0.0514(3) 0.159 Uiso 1 calc R

loop_
_atom_type_symbol
_atom_type_description
_atom_type_scat_dispersion_real
_atom_type_scat_dispersion_imag
_atom_type_scat_source
C C 0.0033 0.0016 'International Tables Vol C Tables 4.2.6.8 and 6.1.1.4'
H H 0.0000 0.0000 'International Tables Vol C Tables 4.2.6.8 and 6.1.1.4'
N N 0.0061 0.0033 'International Tables Vol C Tables 4.2.6.8 and 6.1.1.4'
Cr Cr 0.3209 0.6236 'International Tables Vol C Tables 4.2.6.8 and 6.1.1.4'
O O 0.0106 0.0060 'International Tables Vol C Tables 4.2.6.8 and 6.1.1.4'

loop_
_geom_angle_atom_site_label_1
_geom_angle_atom_site_label_2
_geom_angle_atom_site_label_3
_geom_angle
_geom_angle_publ_flag
N8 Cr1 N2 175.52(12) ?
N8 Cr1 N6 92.72(12) ?
N2 Cr1 N6 87.43(12) ?
N8 Cr1 N12 88.67(12) ?
N2 Cr1 N12 91.39(12) ?
N6 Cr1 N12 177.13(12) ?
N8 Cr1 Cr2 88.56(9) y
N2 Cr1 Cr2 86.97(9) y
N6 Cr1 Cr2 89.27(9) y
N12 Cr1 Cr2 93.27(8) y
N8 Cr1 N1 131.48(11) ?
N2 Cr1 N1 52.98(11) ?
N6 Cr1 N1 91.09(11) ?
N12 Cr1 N1 86.11(10) ?
Cr2 Cr1 N1 139.87(7) ?
N8 Cr1 N7 51.81(11) ?
N2 Cr1 N7 132.67(11) ?
N6 Cr1 N7 91.42(11) ?
N12 Cr1 N7 87.46(10) ?
Cr2 Cr1 N7 140.36(7) ?
N1 Cr1 N7 79.76(10) ?
N11 Cr2 N5 176.61(12) ?
N11 Cr2 N9 88.41(12) ?
N5 Cr2 N9 92.77(12) ?
N11 Cr2 N3 93.06(12) ?
N5 Cr2 N3 85.94(12) ?
N9 Cr2 N3 176.56(12) ?
N11 Cr2 Cr1 86.33(9) y
N5 Cr2 Cr1 90.48(9) y
N9 Cr2 Cr1 90.85(9) y
N3 Cr2 Cr1 92.34(9) y
N11 Cr2 N10 53.09(11) ?
N5 Cr2 N10 129.98(11) ?
N9 Cr2 N10 92.52(11) ?
N3 Cr2 N10 85.89(11) ?
Cr1 Cr2 N10 139.11(7) ?
N11 Cr2 N4 133.64(11) ?
N5 Cr2 N4 49.69(11) ?
N9 Cr2 N4 84.23(11) ?
N3 Cr2 N4 92.52(11) ?
Cr1 Cr2 N4 139.32(7) ?
N10 Cr2 N4 81.53(10) ?
C7 N1 C1 122.5(3) ?
C7 N1 Cr1 81.9(2) ?
C1 N1 Cr1 155.0(3) ?
C11 N2 C7 122.9(3) ?
C11 N2 Cr1 124.4(2) ?
C7 N2 Cr1 111.1(2) ?
C11 N3 C12 119.3(3) ?
C11 N3 Cr2 117.5(3) ?
C12 N3 Cr2 121.4(2) ?
C24 N4 C18 122.7(4) ?
C24 N4 Cr2 78.2(2) ?
C18 N4 Cr2 158.0(3) ?
C28 N5 C24 122.5(3) ?
C28 N5 Cr2 120.4(3) ?
C24 N5 Cr2 117.0(3) ?
C28 N6 C29 118.6(3) ?
C28 N6 Cr1 120.9(3) ?
C29 N6 Cr1 120.3(2) ?
C41 N7 C35 122.7(3) ?
C41 N7 Cr1 80.8(2) ?
C35 N7 Cr1 156.4(2) ?
C45 N8 C41 122.6(3) ?
C45 N8 Cr1 122.8(2) ?
C41 N8 Cr1 113.5(2) ?
C45 N9 C46 118.8(3) ?
C45 N9 Cr2 120.0(2) ?
C46 N9 Cr2 120.6(2) ?
C58 N10 C52 122.5(3) ?
C58 N10 Cr2 82.4(2) ?
C52 N10 Cr2 154.8(3) ?
C62 N11 C58 122.6(3) ?
C62 N11 Cr2 125.9(2) ?
C58 N11 Cr2 111.2(2) ?
C62 N12 C63 116.7(3) ?
C62 N12 Cr1 117.0(2) ?
C63 N12 Cr1 126.4(2) ?
C2 C1 C6 118.1(4) ?
C2 C1 N1 123.9(4) ?
C6 C1 N1 117.8(4) ?
C3 C2 C1 120.8(4) ?
C4 C3 C2 120.5(4) ?
C5 C4 C3 119.2(4) ?
C4 C5 C6 120.8(5) ?
C5 C6 C1 120.4(4) ?
N1 C7 N2 113.8(3) ?
N1 C7 C8 125.8(3) ?
N2 C7 C8 120.3(3) ?
C9 C8 C7 112.3(3) ?
C8 C9 C10 109.8(3) ?
C9 C10 C11 111.4(3) ?
N3 C11 N2 117.2(3) ?
N3 C11 C10 123.3(3) ?
N2 C11 C10 119.5(3) ?
C17 C12 C13 117.8(4) ?
C17 C12 N3 121.8(4) ?
C13 C12 N3 120.3(4) ?
C14 C13 C12 120.8(4) ?
C15 C14 C13 120.4(5) ?
C14 C15 C16 119.9(5) ?
C15 C16 C17 119.9(5) ?
C12 C17 C16 121.1(4) ?
C23 C18 C19 117.9(4) ?
C23 C18 N4 118.7(4) ?
C19 C18 N4 123.0(4) ?
C20 C19 C18 121.2(5) ?
C19 C20 C21 120.4(5) ?
C20 C21 C22 119.3(5) ?
C21 C22 C23 120.6(5) ?
C18 C23 C22 120.5(5) ?
N4 C24 N5 115.2(4) ?
N4 C24 C25 126.3(4) ?
N5 C24 C25 118.5(4) ?
C26 C25 C24 110.6(4) ?
C25 C26 C27 110.4(4) ?
C26 C27 C28 113.3(4) ?
N6 C28 N5 117.3(3) ?
N6 C28 C27 121.9(3) ?
N5 C28 C27 120.8(3) ?
C30 C29 C34 118.6(4) ?
C30 C29 N6 120.4(3) ?
C34 C29 N6 120.9(4) ?
C29 C30 C31 121.1(4) ?
C32 C31 C30 120.3(5) ?
C33 C32 C31 119.3(4) ?
C32 C33 C34 120.6(4) ?
C29 C34 C33 120.0(4) ?
C40 C35 C36 118.2(4) ?
C40 C35 N7 124.4(4) ?
C36 C35 N7 117.3(4) ?
C37 C36 C35 120.1(4) ?
C38 C37 C36 120.8(4) ?
C37 C38 C39 119.4(4) ?
C38 C39 C40 120.6(4) ?
C35 C40 C39 120.8(4) ?
N7 C41 N8 113.9(3) ?
N7 C41 C42 127.2(3) ?
N8 C41 C42 118.9(3) ?
C43 C42 C41 112.1(4) ?
C42 C43 C44 109.7(4) ?
C45 C44 C43 111.7(3) ?
N9 C45 N8 116.6(3) ?
N9 C45 C44 122.6(3) ?
N8 C45 C44 120.8(3) ?
C51 C46 C47 118.5(4) ?
C51 C46 N9 121.3(4) ?
C47 C46 N9 120.1(3) ?
C46 C47 C48 121.0(4) ?
C49 C48 C47 119.9(4) ?
C50 C49 C48 119.5(4) ?
C49 C50 C51 120.3(4) ?
C46 C51 C50 120.8(4) ?
C53 C52 C57 118.1(4) ?
C53 C52 N10 118.5(4) ?
C57 C52 N10 123.1(4) ?
C54 C53 C52 120.5(4) ?
C53 C54 C55 120.8(4) ?
C56 C55 C54 118.6(4) ?
C57 C56 C55 120.9(4) ?
C56 C57 C52 121.0(4) ?
N10 C58 N11 113.2(3) ?
N10 C58 C59 126.2(3) ?
N11 C58 C59 120.5(3) ?
C58 C59 C60 111.8(3) ?
C59 C60 C61 109.3(3) ?
C60 C61 C62 112.1(3) ?
N12 C62 N11 116.5(3) ?
N12 C62 C61 124.1(3) ?
N11 C62 C61 119.3(3) ?
C68 C63 C64 118.7(4) ?
C68 C63 N12 121.1(3) ?
C64 C63 N12 120.2(3) ?
C65 C64 C63 120.5(4) ?
C66 C65 C64 120.4(4) ?
C67 C66 C65 119.4(4) ?
C66 C67 C68 120.4(4) ?
C63 C68 C67 120.6(4) ?
C4S O1S C1S 106.0(7) ?
O1S C1S C2S 108.0(7) ?
C1S C2S C3S 104.3(8) ?
C2S C3S C4S 103.7(7) ?
O1S C4S C3S 101.6(7) ?

loop_
_geom_bond_atom_site_label_1
_geom_bond_atom_site_label_2
_geom_bond_distance
_geom_bond_publ_flag
Cr1 N8 2.060(3) y
Cr1 N2 2.063(3) y
Cr1 N6 2.102(3) y
Cr1 N12 2.123(3) y
Cr1 Cr2 2.2651(9) y
Cr1 N1 2.745(3) y
Cr1 N7 2.809(3) y
Cr2 N11 2.063(3) y
Cr2 N5 2.065(3) y
Cr2 N9 2.096(3) y
Cr2 N3 2.111(3) y
Cr2 N10 2.738(3) y
Cr2 N4 2.945(3) y
N1 C7 1.285(5) ?
N1 C1 1.408(5) ?
N2 C11 1.337(5) ?
N2 C7 1.377(5) ?
N3 C11 1.319(5) ?
N3 C12 1.426(5) ?
N4 C24 1.283(5) ?
N4 C18 1.407(5) ?
N5 C28 1.343(5) ?
N5 C24 1.383(5) ?
N6 C28 1.319(5) ?
N6 C29 1.434(5) ?
N7 C41 1.287(5) ?
N7 C35 1.412(5) ?
N8 C45 1.348(5) ?
N8 C41 1.375(5) ?
N9 C45 1.311(5) ?
N9 C46 1.435(5) ?
N10 C58 1.288(5) ?
N10 C52 1.407(5) ?
N11 C62 1.354(5) ?
N11 C58 1.380(5) ?
N12 C62 1.316(5) ?
N12 C63 1.439(5) ?
C1 C2 1.385(6) ?
C1 C6 1.386(6) ?
C2 C3 1.380(6) ?
C3 C4 1.371(7) ?
C4 C5 1.370(7) ?
C5 C6 1.381(6) ?
C7 C8 1.515(5) ?
C8 C9 1.509(6) ?
C9 C10 1.510(6) ?
C10 C11 1.513(5) ?
C12 C17 1.377(6) ?
C12 C13 1.389(6) ?
C13 C14 1.379(7) ?
C14 C15 1.365(7) ?
C15 C16 1.365(7) ?
C16 C17 1.389(6) ?
C18 C23 1.383(6) ?
C18 C19 1.400(6) ?
C19 C20 1.376(6) ?
C20 C21 1.376(8) ?
C21 C22 1.377(8) ?
C22 C23 1.393(7) ?
C24 C25 1.505(6) ?
C25 C26 1.496(6) ?
C26 C27 1.504(6) ?
C27 C28 1.516(6) ?
C29 C30 1.373(6) ?
C29 C34 1.392(6) ?
C30 C31 1.385(6) ?
C31 C32 1.376(7) ?
C32 C33 1.371(7) ?
C33 C34 1.395(6) ?
C35 C40 1.379(6) ?
C35 C36 1.404(6) ?
C36 C37 1.383(6) ?
C37 C38 1.369(7) ?
C38 C39 1.370(7) ?
C39 C40 1.386(6) ?
C41 C42 1.508(5) ?
C42 C43 1.494(6) ?
C43 C44 1.510(6) ?
C44 C45 1.509(5) ?
C46 C51 1.377(6) ?
C46 C47 1.381(6) ?
C47 C48 1.384(6) ?
C48 C49 1.377(7) ?
C49 C50 1.375(7) ?
C50 C51 1.382(6) ?
C52 C53 1.386(6) ?
C52 C57 1.388(6) ?
C53 C54 1.376(6) ?
C54 C55 1.385(7) ?
C55 C56 1.373(6) ?
C56 C57 1.369(6) ?
C58 C59 1.504(6) ?
C59 C60 1.511(6) ?
C60 C61 1.511(5) ?
C61 C62 1.512(5) ?
C63 C68 1.384(5) ?
C63 C64 1.389(6) ?
C64 C65 1.387(6) ?
C65 C66 1.380(6) ?
C66 C67 1.376(6) ?
C67 C68 1.389(6) ?
O1S C4S 1.373(9) ?
O1S C1S 1.415(10) ?
C1S C2S 1.438(11) ?
C2S C3S 1.490(11) ?
C3S C4S 1.562(13) ?

loop_
_geom_torsion_atom_site_label_1
_geom_torsion_atom_site_label_2
_geom_torsion_atom_site_label_3
_geom_torsion_atom_site_label_4
_geom_torsion
_geom_torsion_publ_flag
Cr1 N2 C7 N1 -6.3(4) y
Cr1 N8 C41 N7 -2.7(4) y
Cr2 N5 C24 N4 0.9(4) y
Cr2 N11 C58 N10 -2.2(4) y
